data_4510859
loop_
_publ_author_name
'Fischer, Conrad'
'Bombicz, Petra'
'Seichter, Wilhelm'
'Katzsch, Felix'
'Weber, Edwin'

_publ_section_title
;
 Bridge-Disubstituted Calix[4]arenes in the Rare 1,2-Alternate
 Conformation: Control of the Inclusion Behavior Depending on the Bridge
 Substituents
;
_journal_issue 5
_journal_name_full 'Crystal Growth &amp; Design'
_journal_page_first 2445
_journal_paper_doi 10.1021/cg3000735
_journal_volume 12
_journal_year 2012
_chemical_formula_sum 'C60 H86 O9'
_chemical_formula_weight 951.29
_chemical_name_systematic
; 
 ? 
;
_space_group_IT_number 14
_symmetry_cell_setting monoclinic
_symmetry_space_group_name_Hall '-P 2ybc'
_symmetry_space_group_name_H-M 'P 1 21/c 1'
_atom_sites_solution_hydrogens geom
_atom_sites_solution_primary direct
_atom_sites_solution_secondary difmap
_audit_creation_method SHELXL-97
_cell_angle_alpha 90.00
_cell_angle_beta 91.2990(10)
_cell_angle_gamma 90.00
_cell_formula_units_Z 8
_cell_length_a 18.4188(5)
_cell_length_b 23.1823(6)
_cell_length_c 26.0905(6)
_cell_measurement_reflns_used 9810
_cell_measurement_temperature 100(2)
_cell_measurement_theta_max 2995
_cell_measurement_theta_min 2.38
_cell_volume 11137.5(5)
_computing_cell_refinement 'SAINT-NT (Sheldrick, 2008)'
_computing_data_collection 'Kappa APEX 2 (Bruker-AXS)'
_computing_data_reduction SAINT
_computing_molecular_graphics 'ORTEP-3 (Farrugia)'
_computing_publication_material SHELXTL
_computing_structure_refinement 'SHELXL-97 (Sheldrick, 1997)'
_computing_structure_solution 'SHELXS-97 (Sheldrick, 1990)'
_diffrn_ambient_temperature 100(2)
_diffrn_measured_fraction_theta_full 0.999
_diffrn_measured_fraction_theta_max 0.999
_diffrn_measurement_device_type 'CCD area detector'
_diffrn_measurement_method 'phi and omega scans'
_diffrn_radiation_monochromator graphite
_diffrn_radiation_source 'fine-focus sealed tube'
_diffrn_radiation_type MoK\a
_diffrn_radiation_wavelength 0.71073
_diffrn_reflns_av_R_equivalents 0.0435
_diffrn_reflns_av_sigmaI/netI 0.0273
_diffrn_reflns_limit_h_max 22
_diffrn_reflns_limit_h_min -22
_diffrn_reflns_limit_k_max 28
_diffrn_reflns_limit_k_min -28
_diffrn_reflns_limit_l_max 32
_diffrn_reflns_limit_l_min -32
_diffrn_reflns_number 188516
_diffrn_reflns_theta_full 26.10
_diffrn_reflns_theta_max 26.10
_diffrn_reflns_theta_min 1.11
_diffrn_standards_decay_% <1%
_exptl_absorpt_coefficient_mu 0.074
_exptl_absorpt_correction_T_max 0.9831
_exptl_absorpt_correction_T_min 0.9395
_exptl_absorpt_correction_type multi-scan
_exptl_absorpt_process_details 'SADABS (Sheldrick, 2004)'
_exptl_crystal_colour colourless
_exptl_crystal_density_diffrn 1.135
_exptl_crystal_density_method 'not measured'
_exptl_crystal_description prism
_exptl_crystal_F_000 4144
_exptl_crystal_size_max 0.56
_exptl_crystal_size_mid 0.30
_exptl_crystal_size_min 0.23
_refine_diff_density_max 0.431
_refine_diff_density_min -0.503
_refine_diff_density_rms 0.129
_refine_ls_extinction_method none
_refine_ls_goodness_of_fit_ref 1.173
_refine_ls_hydrogen_treatment constr
_refine_ls_matrix_type full
_refine_ls_number_parameters 1284
_refine_ls_number_reflns 22120
_refine_ls_number_restraints 6
_refine_ls_restrained_S_all 1.173
_refine_ls_R_factor_all 0.0870
_refine_ls_R_factor_gt 0.0625
_refine_ls_shift/su_max 0.000
_refine_ls_shift/su_mean 0.000
_refine_ls_structure_factor_coef Fsqd
_refine_ls_weighting_details 'calc w=1/[\s^2^(Fo^2^)+(0.0901P)^2^+12.1298P] where P=(Fo^2^+2Fc^2^)/3'
_refine_ls_weighting_scheme calc
_refine_ls_wR_factor_gt 0.1848
_refine_ls_wR_factor_ref 0.2055
_reflns_number_gt 17336
_reflns_number_total 22120
_reflns_threshold_expression >2sigma(I)
_cod_data_source_file 6aNEW.cif
_cod_data_source_block guish_31b_0m
_cod_depositor_comments
;
The following automatic conversions were performed:

'_exptl_absorpt_correction_type' value 'multi scan' changed to
'multi-scan' according to
/usr/data/users/saulius/automatic-downloads/retrospective/ACS/lib/dictionaries/cif_core.dic
dictionary named 'cif_core.dic' version 2.4.2 from 2011-04-26.

Automatic conversion script
Id: cif_fix_values 2281 2013-09-26 08:29:07Z andrius 
;
_cod_original_sg_symbol_H-M 'P 21/c'
_cod_database_code 4510859

loop_
_symmetry_equiv_pos_as_xyz
'x, y, z'
'-x, y+1/2, -z+1/2'
'-x, -y, -z'
'x, -y-1/2, z-1/2'

loop_
_atom_site_label
_atom_site_type_symbol
_atom_site_fract_x
_atom_site_fract_y
_atom_site_fract_z
_atom_site_U_iso_or_equiv
_atom_site_adp_type
_atom_site_occupancy
_atom_site_symmetry_multiplicity
_atom_site_calc_flag
_atom_site_refinement_flags
_atom_site_disorder_assembly
_atom_site_disorder_group
O1 O 0.54822(10) 0.79000(7) 0.52887(7) 0.0247(4) Uani 1 1 d . A 1
O2 O 0.58699(9) 0.63733(7) 0.63591(7) 0.0230(4) Uani 1 1 d . A 1
O3 O 0.38577(9) 0.60496(8) 0.59247(7) 0.0241(4) Uani 1 1 d . A 1
O4 O 0.37510(9) 0.73424(8) 0.53147(6) 0.0226(4) Uani 1 1 d . A 1
O5 O 0.52089(16) 0.74635(14) 0.36407(10) 0.0719(10) Uani 1 1 d . A 1
O6 O 0.42250(11) 0.79687(10) 0.37648(7) 0.0356(5) Uani 1 1 d . A 1
H6 H 0.4265 0.8035 0.3450 0.053 Uiso 1 1 calc R A 1
O7 O 0.44668(10) 0.68756(7) 0.77659(6) 0.0212(4) Uani 1 1 d . A 1
H7 H 0.4863 0.7064 0.7762 0.032 Uiso 1 1 calc R A 1
C1 C 0.56887(13) 0.73613(11) 0.51112(10) 0.0217(5) Uani 1 1 d . A 1
C2 C 0.53117(13) 0.71128(11) 0.47003(9) 0.0207(5) Uani 1 1 d . A 1
C3 C 0.55214(14) 0.65693(11) 0.45270(9) 0.0218(5) Uani 1 1 d . A 1
H3 H 0.5267 0.6400 0.4244 0.026 Uiso 1 1 calc R A 1
C4 C 0.60959(14) 0.62698(11) 0.47595(9) 0.0229(5) Uani 1 1 d . A 1
C5 C 0.64481(14) 0.65291(11) 0.51800(10) 0.0230(5) Uani 1 1 d . A 1
H5 H 0.6837 0.6328 0.5346 0.028 Uiso 1 1 calc R A 1
C6 C 0.62569(13) 0.70628(11) 0.53649(9) 0.0220(5) Uani 1 1 d . A 1
C7 C 0.66278(13) 0.73054(12) 0.58480(10) 0.0239(5) Uani 1 1 d . A 1
H7A H 0.7011 0.7035 0.5969 0.029 Uiso 1 1 calc R A 1
H7B H 0.6862 0.7678 0.5766 0.029 Uiso 1 1 calc R A 1
C8 C 0.56825(13) 0.69404(10) 0.64685(9) 0.0179(5) Uani 1 1 d . A 1
C9 C 0.60845(13) 0.73962(11) 0.62707(9) 0.0204(5) Uani 1 1 d . A 1
C10 C 0.59103(13) 0.79571(11) 0.64164(9) 0.0213(5) Uani 1 1 d . A 1
H10 H 0.6206 0.8267 0.6305 0.026 Uiso 1 1 calc R A 1
C11 C 0.53214(13) 0.80770(10) 0.67182(9) 0.0194(5) Uani 1 1 d . A 1
C12 C 0.48817(13) 0.76155(10) 0.68563(9) 0.0185(5) Uani 1 1 d . A 1
H12 H 0.4451 0.7693 0.7038 0.022 Uiso 1 1 calc R A 1
C13 C 0.50468(13) 0.70443(10) 0.67390(9) 0.0174(5) Uani 1 1 d . A 1
C14 C 0.45064(13) 0.65576(10) 0.68578(9) 0.0172(5) Uani 1 1 d . A 1
H14 H 0.4669 0.6213 0.6661 0.021 Uiso 1 1 calc R A 1
C15 C 0.35058(13) 0.64936(10) 0.61704(9) 0.0189(5) Uani 1 1 d . A 1
C16 C 0.37565(13) 0.67166(10) 0.66401(9) 0.0171(5) Uani 1 1 d . A 1
C17 C 0.32991(13) 0.70956(10) 0.68982(9) 0.0179(5) Uani 1 1 d . A 1
H17 H 0.3461 0.7248 0.7219 0.021 Uiso 1 1 calc R A 1
C18 C 0.26208(13) 0.72595(10) 0.67078(9) 0.0197(5) Uani 1 1 d . A 1
C19 C 0.24122(13) 0.70562(12) 0.62240(9) 0.0223(5) Uani 1 1 d . A 1
H19 H 0.1962 0.7179 0.6076 0.027 Uiso 1 1 calc R A 1
C20 C 0.28464(13) 0.66779(12) 0.59524(9) 0.0221(5) Uani 1 1 d . A 1
C21 C 0.25775(14) 0.64657(14) 0.54354(10) 0.0289(6) Uani 1 1 d . A 1
H21A H 0.2104 0.6654 0.5362 0.035 Uiso 1 1 calc R A 1
H21B H 0.2482 0.6047 0.5468 0.035 Uiso 1 1 calc R A 1
C22 C 0.35738(13) 0.69717(11) 0.49151(9) 0.0201(5) Uani 1 1 d . A 1
C23 C 0.30430(13) 0.65492(12) 0.49669(9) 0.0222(5) Uani 1 1 d . A 1
C24 C 0.29212(14) 0.61712(11) 0.45556(9) 0.0229(5) Uani 1 1 d . A 1
H24 H 0.2563 0.5880 0.4588 0.027 Uiso 1 1 calc R A 1
C25 C 0.32992(14) 0.62032(11) 0.41052(9) 0.0234(5) Uani 1 1 d . A 1
C26 C 0.38391(14) 0.66225(11) 0.40749(9) 0.0231(5) Uani 1 1 d . A 1
H26 H 0.4112 0.6650 0.3771 0.028 Uiso 1 1 calc R A 1
C27 C 0.39902(14) 0.70007(11) 0.44740(9) 0.0213(5) Uani 1 1 d . A 1
C28 C 0.46427(14) 0.74077(11) 0.44655(9) 0.0219(5) Uani 1 1 d . A 1
H28 H 0.4529 0.7750 0.4682 0.026 Uiso 1 1 calc R A 1
C29 C 0.63204(15) 0.56646(12) 0.45857(10) 0.0268(6) Uani 1 1 d . A 1
C30 C 0.62006(19) 0.52383(12) 0.50264(11) 0.0371(7) Uani 1 1 d . A 1
H30A H 0.6488 0.5359 0.5328 0.056 Uiso 1 1 calc R A 1
H30B H 0.6353 0.4852 0.4922 0.056 Uiso 1 1 calc R A 1
H30C H 0.5685 0.5232 0.5110 0.056 Uiso 1 1 calc R A 1
C31 C 0.71231(16) 0.56689(14) 0.44482(12) 0.0379(7) Uani 1 1 d . A 1
H31A H 0.7197 0.5936 0.4163 0.057 Uiso 1 1 calc R A 1
H31B H 0.7271 0.5280 0.4347 0.057 Uiso 1 1 calc R A 1
H31C H 0.7416 0.5793 0.4746 0.057 Uiso 1 1 calc R A 1
C32 C 0.58680(17) 0.54593(12) 0.41219(11) 0.0312(6) Uani 1 1 d . A 1
H32A H 0.5356 0.5435 0.4214 0.047 Uiso 1 1 calc R A 1
H32B H 0.6038 0.5078 0.4015 0.047 Uiso 1 1 calc R A 1
H32C H 0.5920 0.5734 0.3839 0.047 Uiso 1 1 calc R A 1
C33 C 0.58763(18) 0.83571(13) 0.50630(13) 0.0405(7) Uani 1 1 d . A 1
H33A H 0.6397 0.8299 0.5128 0.061 Uiso 1 1 calc R A 1
H33B H 0.5726 0.8725 0.5212 0.061 Uiso 1 1 calc R A 1
H33C H 0.5777 0.8363 0.4692 0.061 Uiso 1 1 calc R A 1
C34 C 0.50921(14) 0.86922(11) 0.68552(10) 0.0252(5) Uani 1 1 d . A 1
C35 C 0.44008(17) 0.88421(13) 0.65404(14) 0.0416(8) Uani 1 1 d . A 1
H35A H 0.4510 0.8840 0.6175 0.062 Uiso 1 1 calc R A 1
H35B H 0.4230 0.9226 0.6638 0.062 Uiso 1 1 calc R A 1
H35C H 0.4023 0.8556 0.6608 0.062 Uiso 1 1 calc R A 1
C36 C 0.49375(19) 0.87324(13) 0.74270(12) 0.0389(7) Uani 1 1 d . A 1
H36A H 0.4547 0.8464 0.7511 0.058 Uiso 1 1 calc R A 1
H36B H 0.4789 0.9127 0.7511 0.058 Uiso 1 1 calc R A 1
H36C H 0.5377 0.8632 0.7626 0.058 Uiso 1 1 calc R A 1
C37 C 0.56767(17) 0.91362(12) 0.67320(13) 0.0353(7) Uani 1 1 d . A 1
H37A H 0.6130 0.9035 0.6914 0.053 Uiso 1 1 calc R A 1
H37B H 0.5518 0.9520 0.6841 0.053 Uiso 1 1 calc R A 1
H37C H 0.5756 0.9139 0.6362 0.053 Uiso 1 1 calc R A 1
C38 C 0.65572(14) 0.61830(12) 0.65635(11) 0.0271(6) Uani 1 1 d . A 1
H38A H 0.6849 0.6518 0.6667 0.041 Uiso 1 1 calc R A 1
H38B H 0.6813 0.5964 0.6301 0.041 Uiso 1 1 calc R A 1
H38C H 0.6480 0.5936 0.6862 0.041 Uiso 1 1 calc R A 1
C39 C 0.21394(14) 0.76644(11) 0.70170(10) 0.0242(5) Uani 1 1 d . A 1
C40 C 0.13626(15) 0.76770(14) 0.68043(13) 0.0376(7) Uani 1 1 d . A 1
H40A H 0.1358 0.7833 0.6455 0.056 Uiso 1 1 calc R A 1
H40B H 0.1064 0.7921 0.7023 0.056 Uiso 1 1 calc R A 1
H40C H 0.1165 0.7284 0.6798 0.056 Uiso 1 1 calc R A 1
C41 C 0.24553(16) 0.82780(12) 0.69933(11) 0.0312(6) Uani 1 1 d . A 1
H41A H 0.2940 0.8282 0.7156 0.047 Uiso 1 1 calc R A 1
H41B H 0.2137 0.8545 0.7174 0.047 Uiso 1 1 calc R A 1
H41C H 0.2490 0.8398 0.6635 0.047 Uiso 1 1 calc R A 1
C42 C 0.21229(16) 0.74672(13) 0.75771(11) 0.0320(6) Uani 1 1 d . A 1
H42A H 0.1954 0.7067 0.7592 0.048 Uiso 1 1 calc R A 1
H42B H 0.1792 0.7715 0.7767 0.048 Uiso 1 1 calc R A 1
H42C H 0.2612 0.7494 0.7731 0.048 Uiso 1 1 calc R A 1
C43 C 0.45192(14) 0.61766(12) 0.56594(10) 0.0237(5) Uani 1 1 d . A 1
H43A H 0.4453 0.6086 0.5295 0.036 Uiso 1 1 calc R A 1
H43B H 0.4917 0.5943 0.5805 0.036 Uiso 1 1 calc R A 1
H43C H 0.4636 0.6587 0.5699 0.036 Uiso 1 1 calc R A 1
C44 C 0.31617(16) 0.57938(12) 0.36508(10) 0.0277(6) Uani 1 1 d . A 1
C45 C 0.25621(16) 0.53549(13) 0.37556(10) 0.0309(6) Uani 1 1 d . A 1
H45A H 0.2695 0.5129 0.4061 0.046 Uiso 1 1 calc R A 1
H45B H 0.2503 0.5096 0.3460 0.046 Uiso 1 1 calc R A 1
H45C H 0.2105 0.5558 0.3812 0.046 Uiso 1 1 calc R A 1
C46 C 0.2929(2) 0.61530(14) 0.31822(11) 0.0410(8) Uani 1 1 d . A 1
H46A H 0.2487 0.6369 0.3259 0.062 Uiso 1 1 calc R A 1
H46B H 0.2834 0.5897 0.2890 0.062 Uiso 1 1 calc R A 1
H46C H 0.3317 0.6424 0.3098 0.062 Uiso 1 1 calc R A 1
C47 C 0.38582(17) 0.54634(13) 0.35322(11) 0.0355(7) Uani 1 1 d . A 1
H47A H 0.4253 0.5738 0.3474 0.053 Uiso 1 1 calc R A 1
H47B H 0.3778 0.5228 0.3224 0.053 Uiso 1 1 calc R A 1
H47C H 0.3989 0.5213 0.3822 0.053 Uiso 1 1 calc R A 1
C48 C 0.33150(16) 0.78502(12) 0.53284(11) 0.0325(6) Uani 1 1 d . A 1
H48A H 0.3384 0.8074 0.5015 0.049 Uiso 1 1 calc R A 1
H48B H 0.3459 0.8084 0.5627 0.049 Uiso 1 1 calc R A 1
H48C H 0.2803 0.7742 0.5353 0.049 Uiso 1 1 calc R A 1
C49 C 0.45161(13) 0.63733(10) 0.74353(9) 0.0180(5) Uani 1 1 d . A 1
C50 C 0.38528(13) 0.60087(10) 0.75698(9) 0.0194(5) Uani 1 1 d . A 1
H50A H 0.3891 0.5902 0.7937 0.023 Uiso 1 1 calc R A 1
H50B H 0.3411 0.6248 0.7522 0.023 Uiso 1 1 calc R A 1
C51 C 0.37596(14) 0.54584(11) 0.72539(10) 0.0231(5) Uani 1 1 d . A 1
H51A H 0.3721 0.5560 0.6886 0.028 Uiso 1 1 calc R A 1
H51B H 0.4194 0.5212 0.7305 0.028 Uiso 1 1 calc R A 1
C52 C 0.30907(15) 0.51221(12) 0.74021(11) 0.0292(6) Uani 1 1 d . A 1
H52A H 0.3147 0.4996 0.7763 0.035 Uiso 1 1 calc R A 1
H52B H 0.2662 0.5379 0.7378 0.035 Uiso 1 1 calc R A 1
C53 C 0.29562(18) 0.45991(14) 0.70677(12) 0.0385(7) Uani 1 1 d . A 1
H53A H 0.2890 0.4721 0.6710 0.058 Uiso 1 1 calc R A 1
H53B H 0.2518 0.4399 0.7179 0.058 Uiso 1 1 calc R A 1
H53C H 0.3373 0.4337 0.7097 0.058 Uiso 1 1 calc R A 1
C54 C 0.52269(13) 0.60584(11) 0.75622(10) 0.0219(5) Uani 1 1 d . A 1
H54A H 0.5252 0.5711 0.7343 0.026 Uiso 1 1 calc R A 1
H54B H 0.5636 0.6313 0.7471 0.026 Uiso 1 1 calc R A 1
C55 C 0.53335(14) 0.58733(12) 0.81201(10) 0.0261(6) Uani 1 1 d . A 1
H55A H 0.5282 0.6215 0.8344 0.031 Uiso 1 1 calc R A 1
H55B H 0.4948 0.5595 0.8208 0.031 Uiso 1 1 calc R A 1
C56 C 0.60695(15) 0.55977(12) 0.82268(11) 0.0315(6) Uani 1 1 d . A 1
H56A H 0.6121 0.5254 0.8006 0.038 Uiso 1 1 calc R A 1
H56B H 0.6456 0.5875 0.8138 0.038 Uiso 1 1 calc R A 1
C57 C 0.61700(18) 0.54199(13) 0.87839(12) 0.0399(7) Uani 1 1 d . A 1
H57A H 0.6119 0.5759 0.9005 0.060 Uiso 1 1 calc R A 1
H57B H 0.6655 0.5253 0.8837 0.060 Uiso 1 1 calc R A 1
H57C H 0.5802 0.5133 0.8870 0.060 Uiso 1 1 calc R A 1
C58 C 0.47492(15) 0.76184(11) 0.39206(10) 0.0268(6) Uani 1 1 d . A 1
O1A O 0.14092(9) 0.27411(7) 0.03276(6) 0.0219(4) Uani 1 1 d . B 1
O2A O 0.10060(9) 0.40248(7) 0.09976(6) 0.0202(4) Uani 1 1 d . B 1
O3A O -0.09091(9) 0.34648(7) 0.12312(7) 0.0227(4) Uani 1 1 d . B 1
O4A O -0.02075(10) 0.20346(7) 0.02075(7) 0.0237(4) Uani 1 1 d . B 1
O5A O 0.08763(13) 0.19487(9) -0.12177(8) 0.0384(5) Uani 1 1 d . B 1
H5A H 0.0838 0.1863 -0.1530 0.058 Uiso 1 1 calc R B 1
O6A O 0.01934(11) 0.26931(9) -0.14656(7) 0.0333(5) Uani 1 1 d . B 1
O7A O 0.05482(11) 0.31327(8) 0.27760(7) 0.0256(4) Uani 1 1 d . B 1
H7A1 H 0.0228 0.2876 0.2755 0.038 Uiso 1 1 calc R B 1
C1A C 0.15370(13) 0.31455(10) -0.00501(9) 0.0182(5) Uani 1 1 d . B 1
C2A C 0.11547(13) 0.30913(11) -0.05173(9) 0.0199(5) Uani 1 1 d . B 1
C3A C 0.12593(14) 0.34988(12) -0.08978(9) 0.0240(5) Uani 1 1 d . B 1
H3A H 0.1007 0.3457 -0.1217 0.029 Uiso 1 1 calc R B 1
C4A C 0.17232(14) 0.39666(12) -0.08246(9) 0.0237(5) Uani 1 1 d . B 1
C5A C 0.20643(13) 0.40230(11) -0.03486(9) 0.0221(5) Uani 1 1 d . B 1
H5A1 H 0.2371 0.4347 -0.0289 0.026 Uiso 1 1 calc R B 1
C6A C 0.19778(13) 0.36250(11) 0.00475(9) 0.0196(5) Uani 1 1 d . B 1
C7A C 0.23579(14) 0.37625(11) 0.05588(9) 0.0223(5) Uani 1 1 d . B 1
H7A2 H 0.2878 0.3667 0.0525 0.027 Uiso 1 1 calc R B 1
H7A3 H 0.2327 0.4185 0.0612 0.027 Uiso 1 1 calc R B 1
C8A C 0.14113(13) 0.35905(10) 0.12332(9) 0.0174(5) Uani 1 1 d . B 1
C9A C 0.20982(13) 0.34744(10) 0.10399(9) 0.0188(5) Uani 1 1 d . B 1
C10A C 0.25508(13) 0.30955(11) 0.13042(9) 0.0203(5) Uani 1 1 d . B 1
H10A H 0.3020 0.3021 0.1176 0.024 Uiso 1 1 calc R B 1
C11A C 0.23397(13) 0.28210(10) 0.17512(9) 0.0201(5) Uani 1 1 d . B 1
C12A C 0.16551(14) 0.29346(10) 0.19261(9) 0.0201(5) Uani 1 1 d . B 1
H12A H 0.1504 0.2751 0.2231 0.024 Uiso 1 1 calc R B 1
C13A C 0.11684(13) 0.33134(10) 0.16695(9) 0.0172(5) Uani 1 1 d . B 1
C14A C 0.03968(13) 0.34040(10) 0.18568(9) 0.0177(5) Uani 1 1 d . B 1
H14A H 0.0192 0.3730 0.1649 0.021 Uiso 1 1 calc R B 1
C15A C -0.06690(13) 0.29196(10) 0.13784(9) 0.0186(5) Uani 1 1 d . B 1
C16A C -0.00664(13) 0.28772(10) 0.17169(9) 0.0179(5) Uani 1 1 d . B 1
C17A C 0.01414(13) 0.23198(10) 0.18683(9) 0.0202(5) Uani 1 1 d . B 1
H17A H 0.0535 0.2279 0.2107 0.024 Uiso 1 1 calc R B 1
C18A C -0.01996(13) 0.18250(10) 0.16855(10) 0.0207(5) Uani 1 1 d . B 1
C19A C -0.07526(13) 0.18907(11) 0.13173(10) 0.0215(5) Uani 1 1 d . B 1
H19A H -0.0981 0.1557 0.1177 0.026 Uiso 1 1 calc R B 1
C20A C -0.09785(13) 0.24335(11) 0.11503(9) 0.0203(5) Uani 1 1 d . B 1
C21A C -0.14844(13) 0.24762(11) 0.06823(10) 0.0224(5) Uani 1 1 d . B 1
H21C H -0.1641 0.2084 0.0579 0.027 Uiso 1 1 calc R B 1
H21D H -0.1923 0.2697 0.0774 0.027 Uiso 1 1 calc R B 1
C22A C -0.05027(13) 0.25425(10) 0.00142(9) 0.0194(5) Uani 1 1 d . B 1
C23A C -0.11263(13) 0.27680(11) 0.02335(9) 0.0202(5) Uani 1 1 d . B 1
C24A C -0.13976(13) 0.32903(11) 0.00461(9) 0.0206(5) Uani 1 1 d . B 1
H24A H -0.1824 0.3445 0.0191 0.025 Uiso 1 1 calc R B 1
C25A C -0.10651(13) 0.35961(11) -0.03475(9) 0.0204(5) Uani 1 1 d . B 1
C26A C -0.04397(14) 0.33609(11) -0.05483(9) 0.0202(5) Uani 1 1 d . B 1
H26A H -0.0203 0.3561 -0.0815 0.024 Uiso 1 1 calc R B 1
C27A C -0.01481(13) 0.28398(10) -0.03711(9) 0.0190(5) Uani 1 1 d . B 1
C28A C 0.05749(13) 0.26203(11) -0.05740(9) 0.0205(5) Uani 1 1 d . B 1
H28A H 0.0733 0.2281 -0.0363 0.025 Uiso 1 1 calc R B 1
C29A C 0.18071(15) 0.44039(12) -0.12588(10) 0.0285(6) Uani 1 1 d . B 1
C30A C 0.23936(17) 0.48543(13) -0.11334(11) 0.0324(6) Uani 1 1 d . B 1
H30D H 0.2259 0.5072 -0.0828 0.049 Uiso 1 1 calc R B 1
H30E H 0.2438 0.5119 -0.1423 0.049 Uiso 1 1 calc R B 1
H30F H 0.2859 0.4660 -0.1069 0.049 Uiso 1 1 calc R B 1
C31A C 0.20203(19) 0.40888(14) -0.17491(11) 0.0399(7) Uani 1 1 d . B 1
H31D H 0.2491 0.3900 -0.1694 0.060 Uiso 1 1 calc R B 1
H31E H 0.2054 0.4367 -0.2030 0.060 Uiso 1 1 calc R B 1
H31F H 0.1652 0.3798 -0.1837 0.060 Uiso 1 1 calc R B 1
C32A C 0.10804(17) 0.47156(14) -0.13555(12) 0.0374(7) Uani 1 1 d . B 1
H32D H 0.0710 0.4435 -0.1463 0.056 Uiso 1 1 calc R B 1
H32E H 0.1137 0.5005 -0.1625 0.056 Uiso 1 1 calc R B 1
H32F H 0.0931 0.4906 -0.1039 0.056 Uiso 1 1 calc R B 1
C33A C 0.19160(17) 0.22716(12) 0.03300(12) 0.0342(7) Uani 1 1 d . B 1
H33D H 0.1892 0.2075 -0.0002 0.051 Uiso 1 1 calc R B 1
H33E H 0.1794 0.1999 0.0602 0.051 Uiso 1 1 calc R B 1
H33F H 0.2408 0.2420 0.0392 0.051 Uiso 1 1 calc R B 1
C34A C 0.28679(14) 0.24084(11) 0.20287(11) 0.0252(5) Uani 1 1 d . B 1
C35A C 0.25353(16) 0.21284(13) 0.24998(12) 0.0360(7) Uani 1 1 d . B 1
H35D H 0.2394 0.2429 0.2742 0.054 Uiso 1 1 calc R B 1
H35E H 0.2893 0.1872 0.2665 0.054 Uiso 1 1 calc R B 1
H35F H 0.2106 0.1905 0.2394 0.054 Uiso 1 1 calc R B 1
C36A C 0.35344(14) 0.27515(12) 0.22129(11) 0.0280(6) Uani 1 1 d . B 1
H36D H 0.3791 0.2901 0.1916 0.042 Uiso 1 1 calc R B 1
H36E H 0.3860 0.2499 0.2413 0.042 Uiso 1 1 calc R B 1
H36F H 0.3379 0.3074 0.2427 0.042 Uiso 1 1 calc R B 1
C37A C 0.30982(16) 0.19325(12) 0.16601(13) 0.0354(7) Uani 1 1 d . B 1
H37D H 0.2670 0.1713 0.1545 0.053 Uiso 1 1 calc R B 1
H37E H 0.3442 0.1673 0.1836 0.053 Uiso 1 1 calc R B 1
H37F H 0.3330 0.2106 0.1363 0.053 Uiso 1 1 calc R B 1
C38A C 0.04321(14) 0.38555(11) 0.06445(9) 0.0226(5) Uani 1 1 d . B 1
H38D H 0.0569 0.3952 0.0294 0.034 Uiso 1 1 calc R B 1
H38E H -0.0015 0.4061 0.0728 0.034 Uiso 1 1 calc R B 1
H38F H 0.0352 0.3439 0.0671 0.034 Uiso 1 1 calc R B 1
C39A C 0.00901(15) 0.12312(11) 0.18529(11) 0.0284(6) Uani 1 1 d . B 1
C40A C 0.08692(18) 0.11651(14) 0.16559(18) 0.0543(10) Uani 1 1 d . B 1
H40D H 0.0860 0.1182 0.1281 0.081 Uiso 1 1 calc R B 1
H40E H 0.1069 0.0793 0.1768 0.081 Uiso 1 1 calc R B 1
H40F H 0.1174 0.1478 0.1794 0.081 Uiso 1 1 calc R B 1
C41A C 0.0095(2) 0.11871(13) 0.24372(13) 0.0466(9) Uani 1 1 d . B 1
H41D H 0.0390 0.1500 0.2585 0.070 Uiso 1 1 calc R B 1
H41E H 0.0300 0.0814 0.2543 0.070 Uiso 1 1 calc R B 1
H41F H -0.0403 0.1219 0.2559 0.070 Uiso 1 1 calc R B 1
C42A C -0.03709(18) 0.07380(12) 0.16289(12) 0.0353(7) Uani 1 1 d . B 1
H42D H -0.0873 0.0778 0.1741 0.053 Uiso 1 1 calc R B 1
H42E H -0.0174 0.0368 0.1749 0.053 Uiso 1 1 calc R B 1
H42F H -0.0362 0.0752 0.1254 0.053 Uiso 1 1 calc R B 1
C43A C -0.16109(15) 0.36145(12) 0.14078(11) 0.0287(6) Uani 1 1 d . B 1
H43D H -0.1912 0.3267 0.1426 0.043 Uiso 1 1 calc R B 1
H43E H -0.1839 0.3891 0.1170 0.043 Uiso 1 1 calc R B 1
H43F H -0.1565 0.3789 0.1749 0.043 Uiso 1 1 calc R B 1
C44A C -0.13541(15) 0.41893(11) -0.05149(10) 0.0240(5) Uani 1 1 d . B 1
C45A C -0.1097(2) 0.46321(13) -0.01195(15) 0.0500(9) Uani 1 1 d . B 1
H45D H -0.1295 0.5012 -0.0211 0.075 Uiso 1 1 calc R B 1
H45E H -0.0566 0.4649 -0.0113 0.075 Uiso 1 1 calc R B 1
H45F H -0.1267 0.4520 0.0220 0.075 Uiso 1 1 calc R B 1
C46A C -0.1079(2) 0.43623(15) -0.10394(14) 0.0557(11) Uani 1 1 d . B 1
H46D H -0.1317 0.4721 -0.1151 0.084 Uiso 1 1 calc R B 1
H46E H -0.1191 0.4056 -0.1288 0.084 Uiso 1 1 calc R B 1
H46F H -0.0552 0.4422 -0.1017 0.084 Uiso 1 1 calc R B 1
C47A C -0.21783(17) 0.41962(15) -0.05461(15) 0.0474(9) Uani 1 1 d . B 1
H47D H -0.2372 0.4128 -0.0205 0.071 Uiso 1 1 calc R B 1
H47E H -0.2350 0.3892 -0.0781 0.071 Uiso 1 1 calc R B 1
H47F H -0.2345 0.4572 -0.0673 0.071 Uiso 1 1 calc R B 1
C48A C -0.04339(17) 0.15303(12) -0.00572(14) 0.0391(7) Uani 1 1 d . B 1
H48D H -0.0959 0.1481 -0.0024 0.059 Uiso 1 1 calc R B 1
H48E H -0.0181 0.1195 0.0089 0.059 Uiso 1 1 calc R B 1
H48F H -0.0318 0.1566 -0.0421 0.059 Uiso 1 1 calc R B 1
C49A C 0.03596(13) 0.36013(10) 0.24299(9) 0.0198(5) Uani 1 1 d . B 1
C50A C 0.09343(14) 0.40633(11) 0.25549(9) 0.0213(5) Uani 1 1 d . B 1
H50C H 0.0910 0.4159 0.2924 0.026 Uiso 1 1 calc R B 1
H50D H 0.1420 0.3897 0.2495 0.026 Uiso 1 1 calc R B 1
C51A C 0.08606(14) 0.46194(11) 0.22483(10) 0.0234(5) Uani 1 1 d . B 1
H51C H 0.0400 0.4812 0.2336 0.028 Uiso 1 1 calc R B 1
H51D H 0.0837 0.4525 0.1878 0.028 Uiso 1 1 calc R B 1
C52A C 0.14900(15) 0.50363(12) 0.23502(11) 0.0284(6) Uani 1 1 d . B 1
H52C H 0.1374 0.5411 0.2185 0.034 Uiso 1 1 calc R B 1
H52D H 0.1540 0.5103 0.2724 0.034 Uiso 1 1 calc R B 1
C53A C 0.22063(17) 0.48205(15) 0.21536(14) 0.0427(8) Uani 1 1 d . B 1
H53D H 0.2359 0.4479 0.2349 0.064 Uiso 1 1 calc R B 1
H53E H 0.2574 0.5123 0.2194 0.064 Uiso 1 1 calc R B 1
H53F H 0.2150 0.4720 0.1790 0.064 Uiso 1 1 calc R B 1
C54A C -0.04116(14) 0.38047(11) 0.25369(10) 0.0239(5) Uani 1 1 d . B 1
H54C H -0.0532 0.4125 0.2299 0.029 Uiso 1 1 calc R B 1
H54D H -0.0750 0.3484 0.2456 0.029 Uiso 1 1 calc R B 1
C55A C -0.05496(15) 0.40080(12) 0.30827(10) 0.0281(6) Uani 1 1 d . B 1
H55C H -0.0444 0.3689 0.3325 0.034 Uiso 1 1 calc R B 1
H55D H -0.0216 0.4331 0.3169 0.034 Uiso 1 1 calc R B 1
C56A C -0.13303(16) 0.42064(13) 0.31454(11) 0.0338(6) Uani 1 1 d . B 1
H56C H -0.1435 0.4524 0.2901 0.041 Uiso 1 1 calc R B 1
H56D H -0.1662 0.3883 0.3058 0.041 Uiso 1 1 calc R B 1
C57A C -0.14804(19) 0.44126(15) 0.36867(13) 0.0419(8) Uani 1 1 d . B 1
H57D H -0.1364 0.4104 0.3931 0.063 Uiso 1 1 calc R B 1
H57E H -0.1994 0.4516 0.3711 0.063 Uiso 1 1 calc R B 1
H57F H -0.1179 0.4751 0.3766 0.063 Uiso 1 1 calc R B 1
C58A C 0.05152(14) 0.24329(11) -0.11313(10) 0.0235(5) Uani 1 1 d . B 1
O1G O 0.0139(3) 0.4759(2) 0.44066(16) 0.1182(17) Uani 1 1 d . C 1
O2G O 0.0923(3) 0.4761(3) 0.50565(19) 0.1272(17) Uani 1 1 d . C 1
H2G H 0.0543 0.4771 0.5228 0.191 Uiso 1 1 calc R C 1
C1G C 0.0760(4) 0.4641(2) 0.4589(2) 0.091(2) Uani 1 1 d . C 1
C2G C 0.1295(4) 0.4341(3) 0.4277(3) 0.116(2) Uani 1 1 d . C 1
H2G1 H 0.1226 0.3924 0.4308 0.175 Uiso 1 1 calc R C 1
H2G2 H 0.1786 0.4444 0.4397 0.175 Uiso 1 1 calc R C 1
H2G3 H 0.1229 0.4456 0.3917 0.175 Uiso 1 1 calc R C 1
O1H O 0.5589(5) 0.4934(4) 0.0608(4) 0.105(3) Uiso 0.523(11) 1 d PD D 1
H1H H 0.5280 0.5041 0.0381 0.126 Uiso 0.523(11) 1 calc PR D 1
O2H O 0.5670(5) 0.4255(4) 0.0018(3) 0.101(3) Uiso 0.523(11) 1 d PD D 1
C1H C 0.5881(4) 0.4434(3) 0.0470(3) 0.051(2) Uiso 0.523(11) 1 d PD D 1
C2H C 0.6447(7) 0.4074(5) 0.0760(4) 0.094(4) Uiso 0.523(11) 1 d PD D 1
H2H1 H 0.6925 0.4137 0.0612 0.141 Uiso 0.523(11) 1 calc PR D 1
H2H2 H 0.6318 0.3665 0.0733 0.141 Uiso 0.523(11) 1 calc PR D 1
H2H3 H 0.6462 0.4189 0.1122 0.141 Uiso 0.523(11) 1 calc PR D 1
O1HA O 0.5335(5) 0.5167(4) 0.0437(3) 0.086(3) Uiso 0.477(11) 1 d PD D 2
H1HA H 0.5003 0.5252 0.0218 0.103 Uiso 0.477(11) 1 calc PR D 2
O2HA O 0.5357(6) 0.4496(5) -0.0126(4) 0.114(3) Uiso 0.477(11) 1 d PD D 2
C1HA C 0.5609(5) 0.4648(4) 0.0329(3) 0.058(2) Uiso 0.477(11) 1 d PD D 2
C2HA C 0.6106(5) 0.4271(4) 0.0671(4) 0.056(3) Uiso 0.477(11) 1 d PD D 2
H2H4 H 0.6205 0.4469 0.0997 0.084 Uiso 0.477(11) 1 calc PR D 2
H2H5 H 0.6564 0.4201 0.0497 0.084 Uiso 0.477(11) 1 calc PR D 2
H2H6 H 0.5867 0.3902 0.0737 0.084 Uiso 0.477(11) 1 calc PR D 2

loop_
_atom_site_aniso_label
_atom_site_aniso_U_11
_atom_site_aniso_U_22
_atom_site_aniso_U_33
_atom_site_aniso_U_23
_atom_site_aniso_U_13
_atom_site_aniso_U_12
O1 0.0277(9) 0.0186(9) 0.0282(10) -0.0013(7) 0.0065(8) -0.0014(7)
O2 0.0211(9) 0.0196(9) 0.0282(9) -0.0053(7) -0.0004(7) 0.0024(7)
O3 0.0245(9) 0.0252(9) 0.0229(9) -0.0072(7) 0.0064(7) -0.0053(7)
O4 0.0230(9) 0.0277(9) 0.0173(8) -0.0041(7) 0.0010(7) 0.0004(7)
O5 0.0723(18) 0.097(2) 0.0478(15) 0.0416(15) 0.0357(14) 0.0510(17)
O6 0.0400(12) 0.0446(12) 0.0223(10) 0.0113(9) 0.0022(8) 0.0104(10)
O7 0.0277(9) 0.0175(8) 0.0182(8) -0.0030(7) -0.0019(7) -0.0024(7)
C1 0.0227(12) 0.0212(12) 0.0214(12) 0.0000(10) 0.0088(10) -0.0007(10)
C2 0.0236(12) 0.0223(12) 0.0165(11) 0.0052(9) 0.0063(9) 0.0004(10)
C3 0.0257(13) 0.0223(12) 0.0175(12) 0.0009(10) 0.0036(10) 0.0021(10)
C4 0.0275(13) 0.0229(13) 0.0187(12) 0.0023(10) 0.0069(10) 0.0043(10)
C5 0.0202(12) 0.0275(13) 0.0214(12) 0.0011(10) 0.0052(10) 0.0023(10)
C6 0.0190(12) 0.0258(13) 0.0216(12) 0.0017(10) 0.0064(10) -0.0029(10)
C7 0.0185(12) 0.0272(13) 0.0260(13) -0.0009(11) 0.0032(10) -0.0021(10)
C8 0.0179(11) 0.0175(11) 0.0181(11) -0.0021(9) -0.0041(9) 0.0008(9)
C9 0.0161(11) 0.0261(13) 0.0189(12) -0.0033(10) -0.0016(9) -0.0011(10)
C10 0.0208(12) 0.0213(12) 0.0217(12) 0.0007(10) -0.0008(10) -0.0047(10)
C11 0.0206(12) 0.0176(12) 0.0199(12) -0.0007(9) -0.0030(9) -0.0008(9)
C12 0.0182(11) 0.0196(12) 0.0176(11) 0.0002(9) 0.0002(9) 0.0006(9)
C13 0.0194(11) 0.0179(11) 0.0149(11) 0.0003(9) -0.0022(9) -0.0007(9)
C14 0.0198(11) 0.0146(11) 0.0173(11) -0.0008(9) 0.0004(9) -0.0015(9)
C15 0.0209(12) 0.0188(12) 0.0172(11) -0.0017(9) 0.0044(9) -0.0058(9)
C16 0.0199(12) 0.0153(11) 0.0160(11) 0.0028(9) 0.0007(9) -0.0047(9)
C17 0.0211(12) 0.0188(12) 0.0139(11) -0.0002(9) 0.0004(9) -0.0044(9)
C18 0.0196(12) 0.0206(12) 0.0192(12) 0.0016(9) 0.0044(9) -0.0034(9)
C19 0.0152(11) 0.0325(14) 0.0193(12) 0.0031(10) 0.0004(9) -0.0034(10)
C20 0.0206(12) 0.0311(14) 0.0147(11) -0.0014(10) 0.0018(9) -0.0068(10)
C21 0.0219(13) 0.0458(17) 0.0191(13) -0.0062(12) 0.0007(10) -0.0077(12)
C22 0.0201(12) 0.0247(13) 0.0153(11) -0.0009(10) -0.0032(9) 0.0054(10)
C23 0.0190(12) 0.0326(14) 0.0150(11) 0.0012(10) -0.0024(9) 0.0031(10)
C24 0.0235(12) 0.0249(13) 0.0201(12) 0.0016(10) -0.0055(10) 0.0004(10)
C25 0.0289(13) 0.0252(13) 0.0157(12) 0.0012(10) -0.0039(10) 0.0038(10)
C26 0.0293(13) 0.0253(13) 0.0147(11) 0.0028(10) 0.0015(10) 0.0045(10)
C27 0.0239(12) 0.0236(13) 0.0165(11) 0.0050(10) 0.0000(9) 0.0055(10)
C28 0.0270(13) 0.0216(12) 0.0172(12) 0.0007(10) 0.0030(10) 0.0030(10)
C29 0.0318(14) 0.0274(14) 0.0211(13) -0.0008(11) -0.0003(11) 0.0090(11)
C30 0.058(2) 0.0242(14) 0.0292(15) 0.0024(12) -0.0038(13) 0.0096(13)
C31 0.0342(16) 0.0413(17) 0.0384(17) -0.0112(14) 0.0031(13) 0.0124(13)
C32 0.0413(16) 0.0257(14) 0.0266(14) -0.0049(11) -0.0013(12) 0.0088(12)
C33 0.0443(18) 0.0259(15) 0.0517(19) 0.0058(14) 0.0072(15) -0.0070(13)
C34 0.0260(13) 0.0166(12) 0.0332(14) -0.0004(10) 0.0029(11) -0.0012(10)
C35 0.0364(17) 0.0232(14) 0.065(2) 0.0042(14) -0.0057(15) 0.0065(12)
C36 0.0530(19) 0.0236(14) 0.0408(17) -0.0081(13) 0.0149(14) -0.0004(13)
C37 0.0392(16) 0.0171(13) 0.0499(18) -0.0045(12) 0.0099(14) -0.0049(12)
C38 0.0240(13) 0.0258(13) 0.0314(14) -0.0006(11) 0.0017(11) 0.0072(11)
C39 0.0207(12) 0.0278(14) 0.0242(13) -0.0027(11) 0.0019(10) 0.0026(10)
C40 0.0246(14) 0.0436(18) 0.0444(18) -0.0136(14) -0.0016(12) 0.0067(13)
C41 0.0357(15) 0.0266(14) 0.0313(15) -0.0017(11) -0.0011(12) 0.0021(12)
C42 0.0316(15) 0.0359(16) 0.0290(14) -0.0014(12) 0.0113(12) 0.0025(12)
C43 0.0227(12) 0.0292(14) 0.0193(12) -0.0021(10) 0.0035(10) 0.0006(10)
C44 0.0400(15) 0.0274(14) 0.0154(12) -0.0019(10) -0.0024(11) 0.0030(12)
C45 0.0359(15) 0.0332(15) 0.0234(13) -0.0057(11) -0.0078(11) 0.0008(12)
C46 0.068(2) 0.0351(16) 0.0193(14) 0.0003(12) -0.0130(14) -0.0008(15)
C47 0.0470(18) 0.0348(16) 0.0247(14) -0.0075(12) 0.0055(12) 0.0000(13)
C48 0.0375(16) 0.0266(14) 0.0336(15) -0.0035(12) 0.0066(12) 0.0034(12)
C49 0.0222(12) 0.0155(11) 0.0162(11) -0.0018(9) -0.0009(9) -0.0006(9)
C50 0.0226(12) 0.0191(12) 0.0166(11) 0.0005(9) 0.0015(9) -0.0012(10)
C51 0.0296(13) 0.0191(12) 0.0205(12) 0.0009(10) 0.0022(10) -0.0026(10)
C52 0.0309(14) 0.0271(14) 0.0298(14) -0.0033(11) 0.0065(11) -0.0076(11)
C53 0.0483(18) 0.0362(16) 0.0316(15) -0.0064(13) 0.0109(13) -0.0199(14)
C54 0.0211(12) 0.0192(12) 0.0253(13) -0.0001(10) -0.0010(10) -0.0019(10)
C55 0.0265(13) 0.0242(13) 0.0274(14) 0.0028(11) -0.0037(11) -0.0006(11)
C56 0.0288(14) 0.0248(14) 0.0406(16) 0.0023(12) -0.0063(12) 0.0021(11)
C57 0.0445(18) 0.0300(15) 0.0441(18) 0.0006(13) -0.0203(14) 0.0032(13)
C58 0.0316(14) 0.0248(13) 0.0244(13) 0.0051(11) 0.0079(11) 0.0064(11)
O1A 0.0255(9) 0.0209(9) 0.0191(8) 0.0014(7) -0.0007(7) -0.0004(7)
O2A 0.0250(9) 0.0154(8) 0.0201(8) 0.0043(7) -0.0050(7) 0.0013(7)
O3A 0.0231(9) 0.0193(9) 0.0257(9) 0.0065(7) -0.0002(7) 0.0047(7)
O4A 0.0260(9) 0.0191(9) 0.0260(9) 0.0011(7) -0.0023(7) 0.0018(7)
O5A 0.0621(14) 0.0302(11) 0.0228(10) -0.0081(8) -0.0017(10) 0.0101(10)
O6A 0.0345(11) 0.0431(12) 0.0221(10) -0.0070(9) -0.0057(8) 0.0069(9)
O7A 0.0382(11) 0.0202(9) 0.0185(9) 0.0061(7) 0.0031(8) 0.0022(8)
C1A 0.0197(12) 0.0194(12) 0.0156(11) -0.0010(9) 0.0043(9) 0.0031(9)
C2A 0.0211(12) 0.0210(12) 0.0177(11) -0.0063(9) 0.0028(9) 0.0018(10)
C3A 0.0257(13) 0.0328(14) 0.0135(11) -0.0032(10) 0.0006(9) 0.0015(11)
C4A 0.0254(13) 0.0286(13) 0.0172(12) -0.0017(10) 0.0044(10) 0.0008(10)
C5A 0.0205(12) 0.0252(13) 0.0207(12) -0.0021(10) 0.0033(10) -0.0012(10)
C6A 0.0166(11) 0.0246(13) 0.0177(11) -0.0026(10) 0.0012(9) 0.0019(9)
C7A 0.0213(12) 0.0270(13) 0.0186(12) -0.0009(10) -0.0010(9) -0.0051(10)
C8A 0.0210(12) 0.0154(11) 0.0154(11) -0.0004(9) -0.0050(9) -0.0006(9)
C9A 0.0213(12) 0.0193(12) 0.0157(11) -0.0014(9) -0.0023(9) -0.0046(9)
C10A 0.0168(11) 0.0215(12) 0.0225(12) -0.0041(10) -0.0020(9) -0.0013(9)
C11A 0.0210(12) 0.0158(11) 0.0232(12) -0.0002(9) -0.0063(10) -0.0014(9)
C12A 0.0268(13) 0.0161(11) 0.0173(11) 0.0025(9) -0.0035(10) -0.0030(10)
C13A 0.0197(12) 0.0167(11) 0.0152(11) -0.0019(9) -0.0021(9) -0.0012(9)
C14A 0.0209(12) 0.0158(11) 0.0165(11) 0.0023(9) -0.0004(9) 0.0014(9)
C15A 0.0211(12) 0.0192(12) 0.0157(11) 0.0052(9) 0.0050(9) 0.0019(9)
C16A 0.0194(11) 0.0170(11) 0.0174(11) 0.0021(9) 0.0034(9) 0.0010(9)
C17A 0.0205(12) 0.0193(12) 0.0207(12) 0.0032(9) -0.0004(9) 0.0003(9)
C18A 0.0211(12) 0.0155(11) 0.0256(13) 0.0033(10) 0.0026(10) -0.0006(9)
C19A 0.0219(12) 0.0183(12) 0.0244(12) 0.0028(10) 0.0021(10) -0.0046(10)
C20A 0.0177(11) 0.0233(12) 0.0199(12) 0.0037(10) 0.0019(9) -0.0018(9)
C21A 0.0200(12) 0.0238(13) 0.0232(13) 0.0038(10) -0.0013(10) -0.0028(10)
C22A 0.0207(12) 0.0178(12) 0.0194(12) -0.0019(9) -0.0054(9) -0.0001(9)
C23A 0.0201(12) 0.0219(12) 0.0186(12) 0.0006(10) -0.0032(9) -0.0042(10)
C24A 0.0183(12) 0.0241(13) 0.0193(12) -0.0014(10) -0.0010(9) 0.0018(10)
C25A 0.0245(12) 0.0204(12) 0.0162(11) -0.0009(9) -0.0033(9) -0.0001(10)
C26A 0.0261(13) 0.0201(12) 0.0143(11) -0.0010(9) 0.0010(9) -0.0018(10)
C27A 0.0198(12) 0.0211(12) 0.0159(11) -0.0047(9) -0.0024(9) -0.0013(9)
C28A 0.0217(12) 0.0230(12) 0.0169(12) -0.0035(10) 0.0002(9) 0.0000(10)
C29A 0.0352(15) 0.0335(15) 0.0169(12) 0.0020(11) 0.0023(11) -0.0053(12)
C30A 0.0413(16) 0.0339(15) 0.0222(13) 0.0045(12) 0.0035(12) -0.0087(13)
C31A 0.0544(19) 0.0450(18) 0.0208(14) -0.0031(13) 0.0119(13) -0.0174(15)
C32A 0.0444(17) 0.0386(17) 0.0288(15) 0.0116(13) -0.0051(13) -0.0051(14)
C33A 0.0453(17) 0.0230(14) 0.0338(15) -0.0022(12) -0.0088(13) 0.0078(12)
C34A 0.0220(12) 0.0201(12) 0.0331(14) 0.0059(11) -0.0065(11) 0.0009(10)
C35A 0.0261(14) 0.0334(16) 0.0481(18) 0.0206(14) -0.0091(13) -0.0024(12)
C36A 0.0253(13) 0.0264(14) 0.0318(14) 0.0040(11) -0.0088(11) -0.0039(11)
C37A 0.0311(15) 0.0215(14) 0.0534(19) -0.0020(13) -0.0068(13) 0.0019(11)
C38A 0.0234(12) 0.0272(13) 0.0170(12) 0.0009(10) -0.0025(10) 0.0044(10)
C39A 0.0304(14) 0.0141(12) 0.0403(16) 0.0053(11) -0.0082(12) -0.0014(10)
C40A 0.0322(17) 0.0253(16) 0.105(3) 0.0003(18) -0.0014(18) 0.0097(13)
C41A 0.076(2) 0.0213(15) 0.0416(18) 0.0098(13) -0.0205(17) -0.0054(15)
C42A 0.0444(17) 0.0176(13) 0.0434(17) 0.0038(12) -0.0088(14) -0.0029(12)
C43A 0.0286(14) 0.0290(14) 0.0286(14) 0.0030(11) 0.0007(11) 0.0095(11)
C44A 0.0305(14) 0.0201(12) 0.0215(13) 0.0020(10) 0.0012(10) 0.0035(10)
C45A 0.067(2) 0.0234(15) 0.058(2) -0.0053(15) -0.0276(18) 0.0104(15)
C46A 0.086(3) 0.0377(18) 0.045(2) 0.0226(15) 0.0311(19) 0.0284(19)
C47A 0.0307(16) 0.0412(18) 0.070(2) 0.0244(17) -0.0072(15) 0.0049(14)
C48A 0.0389(17) 0.0196(14) 0.058(2) -0.0044(13) -0.0095(15) -0.0001(12)
C49A 0.0262(13) 0.0180(12) 0.0153(11) 0.0035(9) 0.0008(9) 0.0014(10)
C50A 0.0240(12) 0.0232(13) 0.0166(11) -0.0010(10) -0.0002(9) -0.0001(10)
C51A 0.0285(13) 0.0203(12) 0.0215(12) -0.0027(10) -0.0004(10) -0.0015(10)
C52A 0.0312(14) 0.0255(14) 0.0284(14) -0.0068(11) 0.0014(11) -0.0060(11)
C53A 0.0311(16) 0.0392(17) 0.058(2) -0.0105(15) 0.0056(14) -0.0076(13)
C54A 0.0261(13) 0.0219(12) 0.0239(13) 0.0009(10) 0.0028(10) -0.0017(10)
C55A 0.0325(14) 0.0259(14) 0.0262(14) -0.0022(11) 0.0070(11) -0.0004(11)
C56A 0.0319(15) 0.0353(16) 0.0347(16) -0.0004(13) 0.0099(12) 0.0032(12)
C57A 0.0445(18) 0.0409(18) 0.0410(18) -0.0050(14) 0.0188(14) 0.0022(14)
C58A 0.0219(12) 0.0259(13) 0.0228(13) -0.0043(10) 0.0019(10) -0.0027(10)
O1G 0.141(4) 0.117(3) 0.095(3) 0.049(3) -0.053(3) -0.042(3)
O2G 0.121(4) 0.142(4) 0.115(3) -0.006(3) -0.055(3) -0.028(4)
C1G 0.119(5) 0.074(3) 0.080(4) 0.031(3) -0.040(4) -0.057(3)
C2G 0.145(6) 0.095(5) 0.109(5) -0.002(4) -0.007(5) -0.067(5)

loop_
_atom_type_symbol
_atom_type_description
_atom_type_scat_dispersion_real
_atom_type_scat_dispersion_imag
_atom_type_scat_source
C C 0.0033 0.0016 'International Tables Vol C Tables 4.2.6.8 and 6.1.1.4'
H H 0.0000 0.0000 'International Tables Vol C Tables 4.2.6.8 and 6.1.1.4'
O O 0.0106 0.0060 'International Tables Vol C Tables 4.2.6.8 and 6.1.1.4'

loop_
_geom_angle_atom_site_label_1
_geom_angle_atom_site_label_2
_geom_angle_atom_site_label_3
_geom_angle
C1 O1 C33 112.7(2)
C8 O2 C38 115.86(19)
C15 O3 C43 118.67(19)
C22 O4 C48 114.08(19)
O1 C1 C2 119.7(2)
O1 C1 C6 119.5(2)
C2 C1 C6 120.8(2)
C1 C2 C3 119.1(2)
C1 C2 C28 120.6(2)
C3 C2 C28 120.1(2)
C4 C3 C2 121.5(2)
C4 C3 H3 119.3
C2 C3 H3 119.3
C3 C4 C5 117.5(2)
C3 C4 C29 122.3(2)
C5 C4 C29 120.1(2)
C6 C5 C4 122.9(2)
C6 C5 H5 118.5
C4 C5 H5 118.5
C5 C6 C1 118.1(2)
C5 C6 C7 120.5(2)
C1 C6 C7 121.4(2)
C9 C7 C6 111.1(2)
C9 C7 H7A 109.4
C6 C7 H7A 109.4
C9 C7 H7B 109.4
C6 C7 H7B 109.4
H7A C7 H7B 108.0
O2 C8 C9 120.2(2)
O2 C8 C13 118.7(2)
C9 C8 C13 120.8(2)
C10 C9 C8 118.5(2)
C10 C9 C7 119.1(2)
C8 C9 C7 121.8(2)
C11 C10 C9 122.1(2)
C11 C10 H10 119.0
C9 C10 H10 119.0
C10 C11 C12 117.4(2)
C10 C11 C34 123.0(2)
C12 C11 C34 119.3(2)
C11 C12 C13 122.8(2)
C11 C12 H12 118.6
C13 C12 H12 118.6
C12 C13 C8 117.6(2)
C12 C13 C14 120.4(2)
C8 C13 C14 121.8(2)
C16 C14 C13 109.36(19)
C16 C14 C49 114.48(19)
C13 C14 C49 113.58(19)
C16 C14 H14 106.3
C13 C14 H14 106.3
C49 C14 H14 106.3
O3 C15 C20 116.9(2)
O3 C15 C16 122.2(2)
C20 C15 C16 120.7(2)
C15 C16 C17 117.6(2)
C15 C16 C14 121.0(2)
C17 C16 C14 121.4(2)
C18 C17 C16 123.1(2)
C18 C17 H17 118.4
C16 C17 H17 118.4
C17 C18 C19 117.4(2)
C17 C18 C39 120.4(2)
C19 C18 C39 122.2(2)
C20 C19 C18 121.6(2)
C20 C19 H19 119.2
C18 C19 H19 119.2
C19 C20 C15 119.3(2)
C19 C20 C21 118.7(2)
C15 C20 C21 122.0(2)
C20 C21 C23 119.8(2)
C20 C21 H21A 107.4
C23 C21 H21A 107.4
C20 C21 H21B 107.4
C23 C21 H21B 107.4
H21A C21 H21B 106.9
O4 C22 C23 121.2(2)
O4 C22 C27 117.7(2)
C23 C22 C27 120.9(2)
C22 C23 C24 117.8(2)
C22 C23 C21 125.3(2)
C24 C23 C21 116.9(2)
C25 C24 C23 122.9(2)
C25 C24 H24 118.5
C23 C24 H24 118.5
C24 C25 C26 117.3(2)
C24 C25 C44 123.1(2)
C26 C25 C44 119.5(2)
C27 C26 C25 122.0(2)
C27 C26 H26 119.0
C25 C26 H26 119.0
C26 C27 C22 118.9(2)
C26 C27 C28 121.6(2)
C22 C27 C28 119.2(2)
C58 C28 C2 113.5(2)
C58 C28 C27 109.3(2)
C2 C28 C27 110.2(2)
C58 C28 H28 107.9
C2 C28 H28 107.9
C27 C28 H28 107.9
C31 C29 C32 109.2(2)
C31 C29 C4 109.4(2)
C32 C29 C4 111.9(2)
C31 C29 C30 109.6(2)
C32 C29 C30 107.9(2)
C4 C29 C30 108.8(2)
C36 C34 C37 108.2(2)
C36 C34 C11 110.1(2)
C37 C34 C11 112.2(2)
C36 C34 C35 109.7(3)
C37 C34 C35 108.3(2)
C11 C34 C35 108.3(2)
C40 C39 C18 111.7(2)
C40 C39 C42 108.3(2)
C18 C39 C42 110.1(2)
C40 C39 C41 108.7(2)
C18 C39 C41 108.7(2)
C42 C39 C41 109.3(2)
C45 C44 C46 108.3(2)
C45 C44 C47 108.3(2)
C46 C44 C47 109.3(2)
C45 C44 C25 112.3(2)
C46 C44 C25 108.6(2)
C47 C44 C25 109.9(2)
O7 C49 C54 108.60(19)
O7 C49 C50 104.19(18)
C54 C49 C50 111.7(2)
O7 C49 C14 110.67(18)
C54 C49 C14 109.25(19)
C50 C49 C14 112.27(19)
C51 C50 C49 114.7(2)
C51 C50 H50A 108.6
C49 C50 H50A 108.6
C51 C50 H50B 108.6
C49 C50 H50B 108.6
H50A C50 H50B 107.6
C52 C51 C50 112.0(2)
C52 C51 H51A 109.2
C50 C51 H51A 109.2
C52 C51 H51B 109.2
C50 C51 H51B 109.2
H51A C51 H51B 107.9
C53 C52 C51 112.9(2)
C53 C52 H52A 109.0
C51 C52 H52A 109.0
C53 C52 H52B 109.0
C51 C52 H52B 109.0
H52A C52 H52B 107.8
C55 C54 C49 115.6(2)
C55 C54 H54A 108.4
C49 C54 H54A 108.4
C55 C54 H54B 108.4
C49 C54 H54B 108.4
H54A C54 H54B 107.4
C56 C55 C54 112.8(2)
C56 C55 H55A 109.0
C54 C55 H55A 109.0
C56 C55 H55B 109.0
C54 C55 H55B 109.0
H55A C55 H55B 107.8
C57 C56 C55 112.3(3)
C57 C56 H56A 109.2
C55 C56 H56A 109.2
C57 C56 H56B 109.2
C55 C56 H56B 109.2
H56A C56 H56B 107.9
O5 C58 O6 121.6(3)
O5 C58 C28 126.0(3)
O6 C58 C28 112.1(2)
C1A O1A C33A 113.3(2)
C8A O2A C38A 117.70(18)
C15A O3A C43A 114.66(19)
C22A O4A C48A 114.5(2)
O1A C1A C6A 121.1(2)
O1A C1A C2A 118.0(2)
C6A C1A C2A 120.6(2)
C3A C2A C1A 119.1(2)
C3A C2A C28A 121.6(2)
C1A C2A C28A 119.0(2)
C2A C3A C4A 121.9(2)
C2A C3A H3A 119.1
C4A C3A H3A 119.1
C5A C4A C3A 117.5(2)
C5A C4A C29A 123.3(2)
C3A C4A C29A 119.1(2)
C4A C5A C6A 122.9(2)
C4A C5A H5A1 118.5
C6A C5A H5A1 118.5
C5A C6A C1A 117.8(2)
C5A C6A C7A 116.8(2)
C1A C6A C7A 125.4(2)
C9A C7A C6A 119.1(2)
C9A C7A H7A2 107.5
C6A C7A H7A2 107.5
C9A C7A H7A3 107.5
C6A C7A H7A3 107.5
H7A2 C7A H7A3 107.0
C13A C8A O2A 121.2(2)
C13A C8A C9A 121.1(2)
O2A C8A C9A 117.5(2)
C10A C9A C8A 118.8(2)
C10A C9A C7A 119.8(2)
C8A C9A C7A 121.4(2)
C9A C10A C11A 122.1(2)
C9A C10A H10A 119.0
C11A C10A H10A 119.0
C12A C11A C10A 117.8(2)
C12A C11A C34A 122.6(2)
C10A C11A C34A 119.6(2)
C11A C12A C13A 122.6(2)
C11A C12A H12A 118.7
C13A C12A H12A 118.7
C8A C13A C12A 117.6(2)
C8A C13A C14A 121.2(2)
C12A C13A C14A 121.3(2)
C13A C14A C16A 109.38(19)
C13A C14A C49A 113.98(19)
C16A C14A C49A 115.13(19)
C13A C14A H14A 105.8
C16A C14A H14A 105.8
C49A C14A H14A 105.8
O3A C15A C20A 119.6(2)
O3A C15A C16A 118.6(2)
C20A C15A C16A 121.5(2)
C17A C16A C15A 116.6(2)
C17A C16A C14A 121.4(2)
C15A C16A C14A 121.5(2)
C18A C17A C16A 123.1(2)
C18A C17A H17A 118.4
C16A C17A H17A 118.4
C17A C18A C19A 117.7(2)
C17A C18A C39A 119.4(2)
C19A C18A C39A 122.6(2)
C18A C19A C20A 121.6(2)
C18A C19A H19A 119.2
C20A C19A H19A 119.2
C15A C20A C19A 118.8(2)
C15A C20A C21A 121.9(2)
C19A C20A C21A 118.9(2)
C23A C21A C20A 112.3(2)
C23A C21A H21C 109.1
C20A C21A H21C 109.1
C23A C21A H21D 109.1
C20A C21A H21D 109.1
H21C C21A H21D 107.9
O4A C22A C27A 119.7(2)
O4A C22A C23A 119.2(2)
C27A C22A C23A 120.9(2)
C24A C23A C22A 118.2(2)
C24A C23A C21A 120.0(2)
C22A C23A C21A 121.7(2)
C23A C24A C25A 122.5(2)
C23A C24A H24A 118.7
C25A C24A H24A 118.7
C26A C25A C24A 117.3(2)
C26A C25A C44A 122.0(2)
C24A C25A C44A 120.5(2)
C25A C26A C27A 122.1(2)
C25A C26A H26A 119.0
C27A C26A H26A 119.0
C22A C27A C26A 118.9(2)
C22A C27A C28A 120.7(2)
C26A C27A C28A 120.3(2)
C58A C28A C27A 112.4(2)
C58A C28A C2A 109.4(2)
C27A C28A C2A 109.85(19)
C58A C28A H28A 108.4
C27A C28A H28A 108.4
C2A C28A H28A 108.4
C4A C29A C30A 112.1(2)
C4A C29A C31A 109.5(2)
C30A C29A C31A 108.1(2)
C4A C29A C32A 109.3(2)
C30A C29A C32A 108.8(2)
C31A C29A C32A 109.0(2)
C37A C34A C35A 108.7(2)
C37A C34A C36A 109.9(2)
C35A C34A C36A 107.5(2)
C37A C34A C11A 109.6(2)
C35A C34A C11A 112.5(2)
C36A C34A C11A 108.6(2)
C41A C39A C42A 108.7(2)
C41A C39A C18A 109.7(2)
C42A C39A C18A 112.0(2)
C41A C39A C40A 110.0(3)
C42A C39A C40A 108.1(3)
C18A C39A C40A 108.3(2)
C47A C44A C45A 108.9(3)
C47A C44A C46A 107.6(3)
C45A C44A C46A 109.1(3)
C47A C44A C25A 111.4(2)
C45A C44A C25A 108.1(2)
C46A C44A C25A 111.8(2)
O7A C49A C54A 109.14(19)
O7A C49A C50A 103.65(19)
C54A C49A C50A 112.7(2)
O7A C49A C14A 111.14(19)
C54A C49A C14A 108.98(19)
C50A C49A C14A 111.19(19)
C51A C50A C49A 115.2(2)
C51A C50A H50C 108.5
C49A C50A H50C 108.5
C51A C50A H50D 108.5
C49A C50A H50D 108.5
H50C C50A H50D 107.5
C50A C51A C52A 112.7(2)
C50A C51A H51C 109.0
C52A C51A H51C 109.0
C50A C51A H51D 109.0
C52A C51A H51D 109.0
H51C C51A H51D 107.8
C53A C52A C51A 113.3(2)
C53A C52A H52C 108.9
C51A C52A H52C 108.9
C53A C52A H52D 108.9
C51A C52A H52D 108.9
H52C C52A H52D 107.7
C55A C54A C49A 116.1(2)
C55A C54A H54C 108.3
C49A C54A H54C 108.3
C55A C54A H54D 108.3
C49A C54A H54D 108.3
H54C C54A H54D 107.4
C56A C55A C54A 111.8(2)
C56A C55A H55C 109.3
C54A C55A H55C 109.3
C56A C55A H55D 109.3
C54A C55A H55D 109.3
H55C C55A H55D 107.9
C57A C56A C55A 112.7(3)
C57A C56A H56C 109.0
C55A C56A H56C 109.0
C57A C56A H56D 109.0
C55A C56A H56D 109.0
H56C C56A H56D 107.8
O6A C58A O5A 122.7(2)
O6A C58A C28A 125.0(2)
O5A C58A C28A 112.3(2)
O1G C1G O2G 120.3(8)
O1G C1G C2G 120.5(6)
O2G C1G C2G 119.1(6)
O1H C1H O2H 114.1(9)
O1H C1H C2H 128.3(8)
O2H C1H C2H 117.6(8)
O2HA C1HA O1HA 107.8(8)
O2HA C1HA C2HA 124.5(9)
O1HA C1HA C2HA 127.7(8)
C1HA C2HA H2H4 109.5
C1HA C2HA H2H5 109.5
H2H4 C2HA H2H5 109.5
C1HA C2HA H2H6 109.5
H2H4 C2HA H2H6 109.5
H2H5 C2HA H2H6 109.5

loop_
_geom_bond_atom_site_label_1
_geom_bond_atom_site_label_2
_geom_bond_distance
O1 C1 1.388(3)
O1 C33 1.420(3)
O2 C8 1.391(3)
O2 C38 1.432(3)
O3 C15 1.382(3)
O3 C43 1.445(3)
O4 C22 1.384(3)
O4 C48 1.426(3)
O5 C58 1.186(3)
O6 C58 1.319(3)
O6 H6 0.8400
O7 C49 1.453(3)
O7 H7 0.8500
C1 C2 1.389(4)
C1 C6 1.407(4)
C2 C3 1.396(4)
C2 C28 1.525(3)
C3 C4 1.393(4)
C3 H3 0.9500
C4 C5 1.398(4)
C4 C29 1.534(4)
C5 C6 1.377(4)
C5 H5 0.9500
C6 C7 1.527(4)
C7 C9 1.520(3)
C7 H7A 0.9900
C7 H7B 0.9900
C8 C9 1.396(3)
C8 C13 1.402(3)
C9 C10 1.394(4)
C10 C11 1.383(4)
C10 H10 0.9500
C11 C12 1.394(3)
C11 C34 1.532(3)
C12 C13 1.394(3)
C12 H12 0.9500
C13 C14 1.541(3)
C14 C16 1.527(3)
C14 C49 1.566(3)
C14 H14 1.0000
C15 C20 1.396(4)
C15 C16 1.399(3)
C16 C17 1.400(3)
C17 C18 1.387(3)
C17 H17 0.9500
C18 C19 1.393(3)
C18 C39 1.533(3)
C19 C20 1.392(4)
C19 H19 0.9500
C20 C21 1.509(3)
C21 C23 1.521(3)
C21 H21A 0.9900
C21 H21B 0.9900
C22 C23 1.393(4)
C22 C27 1.399(3)
C23 C24 1.400(4)
C24 C25 1.381(4)
C24 H24 0.9500
C25 C26 1.394(4)
C25 C44 1.535(4)
C26 C27 1.385(4)
C26 H26 0.9500
C27 C28 1.528(4)
C28 C58 1.520(3)
C28 H28 1.0000
C29 C31 1.529(4)
C29 C32 1.529(4)
C29 C30 1.536(4)
C30 H30A 0.9800
C30 H30B 0.9800
C30 H30C 0.9800
C31 H31A 0.9800
C31 H31B 0.9800
C31 H31C 0.9800
C32 H32A 0.9800
C32 H32B 0.9800
C32 H32C 0.9800
C33 H33A 0.9800
C33 H33B 0.9800
C33 H33C 0.9800
C34 C36 1.528(4)
C34 C37 1.529(4)
C34 C35 1.539(4)
C35 H35A 0.9800
C35 H35B 0.9800
C35 H35C 0.9800
C36 H36A 0.9800
C36 H36B 0.9800
C36 H36C 0.9800
C37 H37A 0.9800
C37 H37B 0.9800
C37 H37C 0.9800
C38 H38A 0.9800
C38 H38B 0.9800
C38 H38C 0.9800
C39 C40 1.523(4)
C39 C42 1.532(4)
C39 C41 1.538(4)
C40 H40A 0.9800
C40 H40B 0.9800
C40 H40C 0.9800
C41 H41A 0.9800
C41 H41B 0.9800
C41 H41C 0.9800
C42 H42A 0.9800
C42 H42B 0.9800
C42 H42C 0.9800
C43 H43A 0.9800
C43 H43B 0.9800
C43 H43C 0.9800
C44 C45 1.531(4)
C44 C46 1.532(4)
C44 C47 1.532(4)
C45 H45A 0.9800
C45 H45B 0.9800
C45 H45C 0.9800
C46 H46A 0.9800
C46 H46B 0.9800
C46 H46C 0.9800
C47 H47A 0.9800
C47 H47B 0.9800
C47 H47C 0.9800
C48 H48A 0.9800
C48 H48B 0.9800
C48 H48C 0.9800
C49 C54 1.529(3)
C49 C50 1.533(3)
C50 C51 1.527(3)
C50 H50A 0.9900
C50 H50B 0.9900
C51 C52 1.516(4)
C51 H51A 0.9900
C51 H51B 0.9900
C52 C53 1.511(4)
C52 H52A 0.9900
C52 H52B 0.9900
C53 H53A 0.9800
C53 H53B 0.9800
C53 H53C 0.9800
C54 C55 1.526(4)
C54 H54A 0.9900
C54 H54B 0.9900
C55 C56 1.519(4)
C55 H55A 0.9900
C55 H55B 0.9900
C56 C57 1.518(4)
C56 H56A 0.9900
C56 H56B 0.9900
C57 H57A 0.9800
C57 H57B 0.9800
C57 H57C 0.9800
O1A C1A 1.384(3)
O1A C33A 1.434(3)
O2A C8A 1.389(3)
O2A C38A 1.441(3)
O3A C15A 1.390(3)
O3A C43A 1.425(3)
O4A C22A 1.387(3)
O4A C48A 1.416(3)
O5A C58A 1.327(3)
O5A H5A 0.8400
O6A C58A 1.205(3)
O7A C49A 1.450(3)
O7A H7A1 0.8400
C1A C6A 1.396(3)
C1A C2A 1.399(3)
C2A C3A 1.387(4)
C2A C28A 1.532(3)
C3A C4A 1.391(4)
C3A H3A 0.9500
C4A C5A 1.385(4)
C4A C29A 1.530(4)
C5A C6A 1.397(4)
C5A H5A1 0.9500
C6A C7A 1.526(3)
C7A C9A 1.509(3)
C7A H7A2 0.9900
C7A H7A3 0.9900
C8A C13A 1.390(3)
C8A C9A 1.399(3)
C9A C10A 1.384(3)
C10A C11A 1.392(4)
C10A H10A 0.9500
C11A C12A 1.376(4)
C11A C34A 1.534(3)
C12A C13A 1.413(3)
C12A H12A 0.9500
C13A C14A 1.528(3)
C14A C16A 1.529(3)
C14A C49A 1.567(3)
C14A H14A 1.0000
C15A C20A 1.391(4)
C15A C16A 1.406(3)
C16A C17A 1.402(3)
C17A C18A 1.387(3)
C17A H17A 0.9500
C18A C19A 1.392(4)
C18A C39A 1.536(3)
C19A C20A 1.392(3)
C19A H19A 0.9500
C20A C21A 1.522(3)
C21A C23A 1.516(3)
C21A H21C 0.9900
C21A H21D 0.9900
C22A C27A 1.393(3)
C22A C23A 1.396(4)
C23A C24A 1.394(3)
C24A C25A 1.400(3)
C24A H24A 0.9500
C25A C26A 1.388(4)
C25A C44A 1.535(3)
C26A C27A 1.397(3)
C26A H26A 0.9500
C27A C28A 1.531(3)
C28A C58A 1.519(3)
C28A H28A 1.0000
C29A C30A 1.532(4)
C29A C31A 1.532(4)
C29A C32A 1.537(4)
C30A H30D 0.9800
C30A H30E 0.9800
C30A H30F 0.9800
C31A H31D 0.9800
C31A H31E 0.9800
C31A H31F 0.9800
C32A H32D 0.9800
C32A H32E 0.9800
C32A H32F 0.9800
C33A H33D 0.9800
C33A H33E 0.9800
C33A H33F 0.9800
C34A C37A 1.530(4)
C34A C35A 1.530(4)
C34A C36A 1.531(4)
C35A H35D 0.9800
C35A H35E 0.9800
C35A H35F 0.9800
C36A H36D 0.9800
C36A H36E 0.9800
C36A H36F 0.9800
C37A H37D 0.9800
C37A H37E 0.9800
C37A H37F 0.9800
C38A H38D 0.9800
C38A H38E 0.9800
C38A H38F 0.9800
C39A C41A 1.528(4)
C39A C42A 1.532(4)
C39A C40A 1.543(4)
C40A H40D 0.9800
C40A H40E 0.9800
C40A H40F 0.9800
C41A H41D 0.9800
C41A H41E 0.9800
C41A H41F 0.9800
C42A H42D 0.9800
C42A H42E 0.9800
C42A H42F 0.9800
C43A H43D 0.9800
C43A H43E 0.9800
C43A H43F 0.9800
C44A C47A 1.518(4)
C44A C45A 1.523(4)
C44A C46A 1.524(4)
C45A H45D 0.9800
C45A H45E 0.9800
C45A H45F 0.9800
C46A H46D 0.9800
C46A H46E 0.9800
C46A H46F 0.9800
C47A H47D 0.9800
C47A H47E 0.9800
C47A H47F 0.9800
C48A H48D 0.9800
C48A H48E 0.9800
C48A H48F 0.9800
C49A C54A 1.528(3)
C49A C50A 1.536(3)
C50A C51A 1.522(3)
C50A H50C 0.9900
C50A H50D 0.9900
C51A C52A 1.528(4)
C51A H51C 0.9900
C51A H51D 0.9900
C52A C53A 1.512(4)
C52A H52C 0.9900
C52A H52D 0.9900
C53A H53D 0.9800
C53A H53E 0.9800
C53A H53F 0.9800
C54A C55A 1.527(4)
C54A H54C 0.9900
C54A H54D 0.9900
C55A C56A 1.522(4)
C55A H55C 0.9900
C55A H55D 0.9900
C56A C57A 1.522(4)
C56A H56C 0.9900
C56A H56D 0.9900
C57A H57D 0.9800
C57A H57E 0.9800
C57A H57F 0.9800
O1G C1G 1.258(7)
O2G C1G 1.280(7)
O2G H2G 0.8400
C1G C2G 1.467(10)
C2G H2G1 0.9800
C2G H2G2 0.9800
C2G H2G3 0.9800
O1H C1H 1.330(8)
O2H C1H 1.303(8)
C1H C2H 1.522(8)
C2H H2H1 0.9800
C2H H2H2 0.9800
C2H H2H3 0.9800
O1HA C1HA 1.337(8)
O2HA C1HA 1.312(8)
C1HA C2HA 1.539(8)
C2HA H2H4 0.9800
C2HA H2H5 0.9800
C2HA H2H6 0.9800

loop_
_geom_torsion_atom_site_label_1
_geom_torsion_atom_site_label_2
_geom_torsion_atom_site_label_3
_geom_torsion_atom_site_label_4
_geom_torsion
C33 O1 C1 C2 -93.5(3)
C33 O1 C1 C6 89.3(3)
O1 C1 C2 C3 -179.6(2)
C6 C1 C2 C3 -2.5(4)
O1 C1 C2 C28 -4.1(3)
C6 C1 C2 C28 173.0(2)
C1 C2 C3 C4 0.5(4)
C28 C2 C3 C4 -175.1(2)
C2 C3 C4 C5 1.1(4)
C2 C3 C4 C29 178.1(2)
C3 C4 C5 C6 -0.8(4)
C29 C4 C5 C6 -177.9(2)
C4 C5 C6 C1 -1.1(4)
C4 C5 C6 C7 175.8(2)
O1 C1 C6 C5 179.9(2)
C2 C1 C6 C5 2.8(4)
O1 C1 C6 C7 3.0(3)
C2 C1 C6 C7 -174.1(2)
C5 C6 C7 C9 -117.7(3)
C1 C6 C7 C9 59.1(3)
C38 O2 C8 C9 65.6(3)
C38 O2 C8 C13 -120.2(2)
O2 C8 C9 C10 -175.8(2)
C13 C8 C9 C10 10.2(3)
O2 C8 C9 C7 13.0(3)
C13 C8 C9 C7 -161.0(2)
C6 C7 C9 C10 -111.0(3)
C6 C7 C9 C8 60.2(3)
C8 C9 C10 C11 -4.9(4)
C7 C9 C10 C11 166.6(2)
C9 C10 C11 C12 -2.7(4)
C9 C10 C11 C34 -176.1(2)
C10 C11 C12 C13 5.4(4)
C34 C11 C12 C13 179.0(2)
C11 C12 C13 C8 -0.3(3)
C11 C12 C13 C14 -174.4(2)
O2 C8 C13 C12 178.3(2)
C9 C8 C13 C12 -7.7(3)
O2 C8 C13 C14 -7.7(3)
C9 C8 C13 C14 166.4(2)
C12 C13 C14 C16 50.7(3)
C8 C13 C14 C16 -123.2(2)
C12 C13 C14 C49 -78.6(3)
C8 C13 C14 C49 107.6(2)
C43 O3 C15 C20 109.5(2)
C43 O3 C15 C16 -76.2(3)
O3 C15 C16 C17 -169.5(2)
C20 C15 C16 C17 4.6(3)
O3 C15 C16 C14 11.4(3)
C20 C15 C16 C14 -174.6(2)
C13 C14 C16 C15 98.9(2)
C49 C14 C16 C15 -132.3(2)
C13 C14 C16 C17 -80.2(3)
C49 C14 C16 C17 48.6(3)
C15 C16 C17 C18 -0.5(3)
C14 C16 C17 C18 178.6(2)
C16 C17 C18 C19 -3.5(4)
C16 C17 C18 C39 178.5(2)
C17 C18 C19 C20 3.5(4)
C39 C18 C19 C20 -178.5(2)
C18 C19 C20 C15 0.4(4)
C18 C19 C20 C21 178.7(2)
O3 C15 C20 C19 169.8(2)
C16 C15 C20 C19 -4.6(4)
O3 C15 C20 C21 -8.4(3)
C16 C15 C20 C21 177.2(2)
C19 C20 C21 C23 124.5(3)
C15 C20 C21 C23 -57.3(4)
C48 O4 C22 C23 -87.8(3)
C48 O4 C22 C27 97.9(3)
O4 C22 C23 C24 -176.7(2)
C27 C22 C23 C24 -2.5(4)
O4 C22 C23 C21 3.7(4)
C27 C22 C23 C21 177.9(2)
C20 C21 C23 C22 -24.1(4)
C20 C21 C23 C24 156.3(3)
C22 C23 C24 C25 -0.4(4)
C21 C23 C24 C25 179.2(2)
C23 C24 C25 C26 2.1(4)
C23 C24 C25 C44 -179.3(2)
C24 C25 C26 C27 -0.9(4)
C44 C25 C26 C27 -179.6(2)
C25 C26 C27 C22 -1.9(4)
C25 C26 C27 C28 172.2(2)
O4 C22 C27 C26 178.0(2)
C23 C22 C27 C26 3.6(4)
O4 C22 C27 C28 3.8(3)
C23 C22 C27 C28 -170.6(2)
C1 C2 C28 C58 113.3(3)
C3 C2 C28 C58 -71.2(3)
C1 C2 C28 C27 -123.7(2)
C3 C2 C28 C27 51.8(3)
C26 C27 C28 C58 36.6(3)
C22 C27 C28 C58 -149.3(2)
C26 C27 C28 C2 -88.8(3)
C22 C27 C28 C2 85.3(3)
C3 C4 C29 C31 124.0(3)
C5 C4 C29 C31 -59.1(3)
C3 C4 C29 C32 2.9(4)
C5 C4 C29 C32 179.8(2)
C3 C4 C29 C30 -116.2(3)
C5 C4 C29 C30 60.7(3)
C10 C11 C34 C36 -134.0(3)
C12 C11 C34 C36 52.8(3)
C10 C11 C34 C37 -13.5(4)
C12 C11 C34 C37 173.3(2)
C10 C11 C34 C35 106.1(3)
C12 C11 C34 C35 -67.2(3)
C17 C18 C39 C40 -166.7(2)
C19 C18 C39 C40 15.4(3)
C17 C18 C39 C42 -46.3(3)
C19 C18 C39 C42 135.7(3)
C17 C18 C39 C41 73.4(3)
C19 C18 C39 C41 -104.6(3)
C24 C25 C44 C45 0.2(4)
C26 C25 C44 C45 178.8(2)
C24 C25 C44 C46 120.0(3)
C26 C25 C44 C46 -61.5(3)
C24 C25 C44 C47 -120.5(3)
C26 C25 C44 C47 58.1(3)
C16 C14 C49 O7 -77.3(2)
C13 C14 C49 O7 49.3(3)
C16 C14 C49 C54 163.17(19)
C13 C14 C49 C54 -70.2(2)
C16 C14 C49 C50 38.6(3)
C13 C14 C49 C50 165.24(19)
O7 C49 C50 C51 177.56(19)
C54 C49 C50 C51 -65.4(3)
C14 C49 C50 C51 57.8(3)
C49 C50 C51 C52 -179.4(2)
C50 C51 C52 C53 175.7(2)
O7 C49 C54 C55 56.6(3)
C50 C49 C54 C55 -57.7(3)
C14 C49 C54 C55 177.4(2)
C49 C54 C55 C56 -176.3(2)
C54 C55 C56 C57 179.6(2)
C2 C28 C58 O5 18.3(4)
C27 C28 C58 O5 -105.2(4)
C2 C28 C58 O6 -167.3(2)
C27 C28 C58 O6 69.2(3)
C33A O1A C1A C6A -91.7(3)
C33A O1A C1A C2A 94.6(3)
O1A C1A C2A C3A 178.4(2)
C6A C1A C2A C3A 4.7(4)
O1A C1A C2A C28A 4.7(3)
C6A C1A C2A C28A -169.1(2)
C1A C2A C3A C4A -1.3(4)
C28A C2A C3A C4A 172.3(2)
C2A C3A C4A C5A -1.9(4)
C2A C3A C4A C29A -179.3(2)
C3A C4A C5A C6A 2.0(4)
C29A C4A C5A C6A 179.2(2)
C4A C5A C6A C1A 1.3(4)
C4A C5A C6A C7A -176.9(2)
O1A C1A C6A C5A -178.2(2)
C2A C1A C6A C5A -4.6(3)
O1A C1A C6A C7A -0.2(4)
C2A C1A C6A C7A 173.4(2)
C5A C6A C7A C9A 159.8(2)
C1A C6A C7A C9A -18.3(4)
C38A O2A C8A C13A -83.3(3)
C38A O2A C8A C9A 101.7(2)
C13A C8A C9A C10A -2.9(3)
O2A C8A C9A C10A 172.1(2)
C13A C8A C9A C7A 178.4(2)
O2A C8A C9A C7A -6.6(3)
C6A C7A C9A C10A 115.0(3)
C6A C7A C9A C8A -66.4(3)
C8A C9A C10A C11A 0.9(4)
C7A C9A C10A C11A 179.6(2)
C9A C10A C11A C12A 0.4(4)
C9A C10A C11A C34A -179.6(2)
C10A C11A C12A C13A 0.2(4)
C34A C11A C12A C13A -179.8(2)
O2A C8A C13A C12A -171.4(2)
C9A C8A C13A C12A 3.4(3)
O2A C8A C13A C14A 10.1(3)
C9A C8A C13A C14A -175.1(2)
C11A C12A C13A C8A -2.0(3)
C11A C12A C13A C14A 176.5(2)
C8A C13A C14A C16A 103.6(2)
C12A C13A C14A C16A -74.8(3)
C8A C13A C14A C49A -125.9(2)
C12A C13A C14A C49A 55.7(3)
C43A O3A C15A C20A 72.6(3)
C43A O3A C15A C16A -113.9(2)
O3A C15A C16A C17A 177.9(2)
C20A C15A C16A C17A -8.7(3)
O3A C15A C16A C14A -9.8(3)
C20A C15A C16A C14A 163.6(2)
C13A C14A C16A C17A 55.2(3)
C49A C14A C16A C17A -74.7(3)
C13A C14A C16A C15A -116.8(2)
C49A C14A C16A C15A 113.4(2)
C15A C16A C17A C18A 2.5(4)
C14A C16A C17A C18A -169.8(2)
C16A C17A C18A C19A 2.9(4)
C16A C17A C18A C39A 177.0(2)
C17A C18A C19A C20A -2.4(4)
C39A C18A C19A C20A -176.3(2)
O3A C15A C20A C19A -177.4(2)
C16A C15A C20A C19A 9.3(4)
O3A C15A C20A C21A 10.3(3)
C16A C15A C20A C21A -163.0(2)
C18A C19A C20A C15A -3.5(4)
C18A C19A C20A C21A 169.0(2)
C15A C20A C21A C23A 58.3(3)
C19A C20A C21A C23A -114.0(3)
C48A O4A C22A C27A -89.2(3)
C48A O4A C22A C23A 95.1(3)
O4A C22A C23A C24A 177.6(2)
C27A C22A C23A C24A 1.9(3)
O4A C22A C23A C21A 0.8(3)
C27A C22A C23A C21A -174.9(2)
C20A C21A C23A C24A -116.4(3)
C20A C21A C23A C22A 60.4(3)
C22A C23A C24A C25A -0.6(4)
C21A C23A C24A C25A 176.2(2)
C23A C24A C25A C26A -0.5(4)
C23A C24A C25A C44A -175.8(2)
C24A C25A C26A C27A 0.3(4)
C44A C25A C26A C27A 175.5(2)
O4A C22A C27A C26A -177.8(2)
C23A C22A C27A C26A -2.1(3)
O4A C22A C27A C28A -1.6(3)
C23A C22A C27A C28A 174.0(2)
C25A C26A C27A C22A 1.0(4)
C25A C26A C27A C28A -175.2(2)
C22A C27A C28A C58A 114.5(3)
C26A C27A C28A C58A -69.4(3)
C22A C27A C28A C2A -123.5(2)
C26A C27A C28A C2A 52.6(3)
C3A C2A C28A C58A 35.3(3)
C1A C2A C28A C58A -151.1(2)
C3A C2A C28A C27A -88.5(3)
C1A C2A C28A C27A 85.0(3)
C5A C4A C29A C30A 8.6(4)
C3A C4A C29A C30A -174.2(2)
C5A C4A C29A C31A 128.5(3)
C3A C4A C29A C31A -54.3(3)
C5A C4A C29A C32A -112.1(3)
C3A C4A C29A C32A 65.1(3)
C12A C11A C34A C37A 123.2(3)
C10A C11A C34A C37A -56.7(3)
C12A C11A C34A C35A 2.2(3)
C10A C11A C34A C35A -177.8(2)
C12A C11A C34A C36A -116.7(3)
C10A C11A C34A C36A 63.3(3)
C17A C18A C39A C41A 57.0(3)
C19A C18A C39A C41A -129.2(3)
C17A C18A C39A C42A 177.9(2)
C19A C18A C39A C42A -8.3(4)
C17A C18A C39A C40A -63.0(3)
C19A C18A C39A C40A 110.8(3)
C26A C25A C44A C47A 142.7(3)
C24A C25A C44A C47A -42.2(3)
C26A C25A C44A C45A -97.7(3)
C24A C25A C44A C45A 77.4(3)
C26A C25A C44A C46A 22.3(4)
C24A C25A C44A C46A -162.6(3)
C13A C14A C49A O7A -72.1(3)
C16A C14A C49A O7A 55.5(3)
C13A C14A C49A C54A 167.6(2)
C16A C14A C49A C54A -64.8(3)
C13A C14A C49A C50A 42.8(3)
C16A C14A C49A C50A 170.4(2)
O7A C49A C50A C51A -179.1(2)
C54A C49A C50A C51A -61.2(3)
C14A C49A C50A C51A 61.4(3)
C49A C50A C51A C52A -174.2(2)
C50A C51A C52A C53A 67.6(3)
O7A C49A C54A C55A 57.8(3)
C50A C49A C54A C55A -56.7(3)
C14A C49A C54A C55A 179.4(2)
C49A C54A C55A C56A 179.4(2)
C54A C55A C56A C57A -179.9(2)
C27A C28A C58A O6A 43.2(4)
C2A C28A C58A O6A -79.1(3)
C27A C28A C58A O5A -138.3(2)
C2A C28A C58A O5A 99.4(3)
